data_7110610
loop_
_publ_author_name
'Hsieh, Ming-Fang'
'Rao, Polisetti Dharma'
'Liao, Chun-Chen'

_publ_section_title
;
 Diels--Alder and Michael addition reactions of indoles with masked
 o-benzoquinones: synthesis of highly functionalized hydrocarbazoles and
 3-arylindoles
;
_journal_issue 15
_journal_name_full 'Chemical Communications'
_journal_page_first 1441
_journal_paper_doi 10.1039/a904366g
_journal_year 1999
_chemical_formula_sum 'C22 H25 N O6'
_chemical_formula_weight 399.43
_chemical_name_systematic
; 
 ? 
;
_space_group_IT_number 14
_symmetry_cell_setting monoclinic
_symmetry_space_group_name_Hall '-P 2ybc'
_symmetry_space_group_name_H-M 'P 1 21/c 1'
_atom_sites_solution_hydrogens geom
_atom_sites_solution_primary direct
_atom_sites_solution_secondary difmap
_audit_creation_method SHELXL
_cell_angle_alpha 90.00
_cell_angle_beta 95.726(13)
_cell_angle_gamma 90.00
_cell_formula_units_Z 4
_cell_length_a 10.6487(14)
_cell_length_b 22.172(3)
_cell_length_c 8.588(2)
_cell_measurement_reflns_used 25
_cell_measurement_temperature 293(2)
_cell_measurement_theta_max 11.6
_cell_measurement_theta_min 9.35
_cell_volume 2017.5(6)
_computing_cell_refinement 'Enraf-Nonius CAD4'
_computing_data_collection 'Enraf-Nonius CAD4'
_computing_data_reduction 'NRCSDP DATARD2'
_computing_molecular_graphics 'Siemens SHELXTL'
_computing_publication_material 'Siemens SHELXTL'
_computing_structure_refinement 'SHELXL-93 (Sheldrick, 1993)'
_computing_structure_solution 'SHELXS-86 (Sheldrick, 1990)'
_diffrn_ambient_temperature 293(2)
_diffrn_measurement_device 'Enraf-Nonius CAD4'
_diffrn_measurement_method '\w scans'
_diffrn_radiation_monochromator graphite
_diffrn_radiation_source 'fine-focus sealed tube'
_diffrn_radiation_type MoK\a
_diffrn_radiation_wavelength 0.71073
_diffrn_reflns_av_R_equivalents 0.0000
_diffrn_reflns_av_sigmaI/netI 0.0373
_diffrn_reflns_limit_h_max 12
_diffrn_reflns_limit_h_min -12
_diffrn_reflns_limit_k_max 26
_diffrn_reflns_limit_k_min 0
_diffrn_reflns_limit_l_max 0
_diffrn_reflns_limit_l_min -10
_diffrn_reflns_number 3545
_diffrn_reflns_theta_max 24.97
_diffrn_reflns_theta_min 1.84
_diffrn_standards_decay_% 0
_diffrn_standards_interval_count 60
_diffrn_standards_number 3
_exptl_absorpt_coefficient_mu 0.096
_exptl_absorpt_correction_T_max 0.9743
_exptl_absorpt_correction_T_min 0.927
_exptl_absorpt_correction_type psi
_exptl_crystal_colour colorles
_exptl_crystal_density_diffrn 1.315
_exptl_crystal_density_meas ?
_exptl_crystal_description prism
_exptl_crystal_F_000 848
_exptl_crystal_size_max 0.50
_exptl_crystal_size_mid 0.25
_exptl_crystal_size_min 0.025
_refine_diff_density_max 0.402
_refine_diff_density_min -0.371
_refine_diff_density_rms 0.041
_refine_ls_extinction_coef 0.0049(13)
_refine_ls_extinction_expression Fc^*^=kFc[1+0.001xFc^2^\l^3^/sin(2\q)]^-1/4^
_refine_ls_extinction_method SHELXL
_refine_ls_goodness_of_fit_all 1.068
_refine_ls_goodness_of_fit_obs 1.225
_refine_ls_matrix_type full
_refine_ls_number_parameters 263
_refine_ls_number_reflns 3545
_refine_ls_number_restraints 0
_refine_ls_restrained_S_all 1.068
_refine_ls_restrained_S_obs 1.225
_refine_ls_R_factor_all 0.0764
_refine_ls_R_factor_obs 0.0430
_refine_ls_shift/esd_max 0.013
_refine_ls_shift/esd_mean 0.001
_refine_ls_structure_factor_coef Fsqd
_refine_ls_weighting_details 'w=1/[\s^2^(Fo^2^)+(0.0767P)^2^+0.0989P] where P=(Fo^2^+2Fc^2^)/3'
_refine_ls_weighting_scheme calc
_refine_ls_wR_factor_all 0.1403
_refine_ls_wR_factor_obs 0.1261
_reflns_number_observed 2267
_reflns_number_total 3545
_reflns_observed_criterion >2sigma(I)
_cod_data_source_file 904366gsup1.cif
_cod_data_source_block ic6143
_cod_depositor_comments
;
The following automatic conversions were performed:

'_symmetry_cell_setting' value 'Monoclinic' changed to 'monoclinic'
according to /home/saulius/struct/CIF-dictionaries/cif_core.dic
dictionary named 'cif_core.dic' version 2.4.2 from 2011-04-26.

Automatic conversion script
Id: cif_fix_values 1891 2012-01-12 08:04:46Z andrius 

The following automatic conversions were performed:

'_exptl_crystal_density_meas' value 'not_measured' was changed to '?'
- the value is perceived as not measured.

Automatic conversion script
Id: cif_fix_values 3008 2015-01-20 13:52:24Z robertas 

The following automatic conversions were performed:

'_refine_ls_weighting_scheme' value 'calc
w=1/[\s^2^(Fo^2^)+(0.0767P)^2^+0.0989P] where P=(Fo^2^+2Fc^2^)/3' was
changed to 'calc'. New tag '_refine_ls_weighting_details' was
created. The value of the new tag was set to
'w=1/[\s^2^(Fo^2^)+(0.0767P)^2^+0.0989P] where P=(Fo^2^+2Fc^2^)/3'.

Automatic conversion script
Id: cif_fix_values 3143 2015-03-26 13:38:13Z robertas 
;
_cod_original_cell_volume 2017.5(5)
_cod_original_sg_symbol_H-M P2(1)/c
_cod_database_code 7110610

loop_
_symmetry_equiv_pos_as_xyz
'x, y, z'
'-x, y+1/2, -z+1/2'
'-x, -y, -z'
'x, -y-1/2, z-1/2'

loop_
_atom_site_aniso_label
_atom_site_aniso_U_11
_atom_site_aniso_U_22
_atom_site_aniso_U_33
_atom_site_aniso_U_23
_atom_site_aniso_U_13
_atom_site_aniso_U_12
O1 0.0698(12) 0.0340(9) 0.0598(11) 0.0118(8) 0.0171(9) -0.0067(8)
O2 0.0663(12) 0.0503(12) 0.0692(13) 0.0062(9) -0.0069(10) 0.0172(9)
O3 0.0388(9) 0.0423(9) 0.0496(10) 0.0042(7) 0.0114(7) -0.0002(7)
O4 0.0471(9) 0.0421(9) 0.0286(8) 0.0029(7) 0.0028(6) -0.0070(7)
O5 0.0633(12) 0.0442(10) 0.0819(14) 0.0123(10) -0.0076(10) -0.0171(9)
O6 0.0376(9) 0.0512(10) 0.0808(13) 0.0182(9) -0.0066(8) -0.0010(8)
N1 0.0485(10) 0.0256(9) 0.0358(10) 0.0057(8) 0.0109(8) 0.0019(7)
C1 0.0378(12) 0.0380(12) 0.0341(12) 0.0029(9) 0.0028(9) -0.0025(9)
C2 0.0427(12) 0.0375(12) 0.0322(12) 0.0006(10) 0.0001(9) -0.0045(9)
C3 0.0433(12) 0.0231(10) 0.0402(12) -0.0019(9) 0.0014(10) -0.0016(8)
C4 0.0374(11) 0.0326(11) 0.0378(12) 0.0064(10) -0.0020(9) -0.0041(9)
C5 0.0376(11) 0.0332(11) 0.0301(11) 0.0020(9) 0.0028(9) -0.0017(9)
C6 0.0376(11) 0.0242(10) 0.0316(11) 0.0008(8) 0.0039(9) 0.0005(8)
C7 0.0383(11) 0.0241(10) 0.0294(11) 0.0018(8) 0.0028(9) -0.0006(8)
C8 0.0381(11) 0.0244(10) 0.0329(11) 0.0023(8) 0.0040(9) 0.0003(8)
C9 0.0406(12) 0.0300(11) 0.0325(11) -0.0021(9) 0.0034(9) -0.0001(9)
C10 0.0547(14) 0.0350(12) 0.0470(14) -0.0049(10) 0.0099(11) -0.0002(10)
C11 0.064(2) 0.0477(15) 0.057(2) -0.0119(12) 0.0222(13) 0.0021(12)
C12 0.057(2) 0.061(2) 0.0415(14) -0.0055(12) 0.0181(12) -0.0059(12)
C13 0.0524(13) 0.0386(12) 0.0408(13) 0.0037(10) 0.0089(11) -0.0038(10)
C14 0.0385(11) 0.0310(11) 0.0314(11) -0.0024(9) 0.0019(9) -0.0011(9)
C15 0.0447(13) 0.0474(15) 0.0379(13) 0.0079(11) 0.0033(10) 0.0017(10)
C16 0.070(2) 0.083(2) 0.082(2) -0.003(2) -0.034(2) 0.009(2)
C17 0.057(2) 0.052(2) 0.071(2) 0.0045(14) 0.0259(14) 0.0122(12)
C18 0.073(2) 0.061(2) 0.0348(14) 0.0131(12) 0.0024(12) -0.0094(13)
C19 0.0410(12) 0.0305(11) 0.0419(13) 0.0067(9) 0.0029(10) 0.0027(9)
C20 0.0453(13) 0.0363(12) 0.0372(12) -0.0002(10) 0.0031(10) -0.0024(10)
C21 0.0393(14) 0.077(2) 0.095(2) 0.008(2) -0.0091(14) -0.0087(13)
C22 0.049(2) 0.115(3) 0.128(3) 0.026(3) -0.016(2) 0.012(2)

loop_
_atom_site_label
_atom_site_type_symbol
_atom_site_fract_x
_atom_site_fract_y
_atom_site_fract_z
_atom_site_U_iso_or_equiv
_atom_site_thermal_displace_type
_atom_site_occupancy
_atom_site_calc_flag
_atom_site_refinement_flags
O1 O 0.2108(2) 0.71537(7) 0.9304(2) 0.0538(5) Uani 1 d .
O2 O 0.3574(2) 0.50082(8) 1.2868(2) 0.0628(5) Uani 1 d .
O3 O 0.32782(14) 0.60171(7) 0.9203(2) 0.0431(4) Uani 1 d .
O4 O 0.11783(14) 0.59162(7) 0.8179(2) 0.0393(4) Uani 1 d .
O5 O -0.2620(2) 0.59533(8) 1.0027(2) 0.0641(5) Uani 1 d .
O6 O -0.29800(15) 0.68669(8) 0.8969(2) 0.0574(5) Uani 1 d .
N1 N -0.0078(2) 0.53740(8) 1.2401(2) 0.0362(4) Uani 1 d .
H1A H 0.0108(2) 0.50029(8) 1.2604(2) 0.043 Uiso 1 calc R
C1 C 0.2430(2) 0.58955(10) 1.2315(2) 0.0367(5) Uani 1 d .
C2 C 0.2128(2) 0.64542(10) 1.2674(2) 0.0377(5) Uani 1 d .
H2A H 0.2487(2) 0.66486(10) 1.3570(2) 0.045 Uiso 1 calc R
C3 C 0.1163(2) 0.67510(9) 1.1527(2) 0.0357(5) Uani 1 d .
H3A H 0.1007(2) 0.71694(9) 1.1821(2) 0.043 Uiso 1 calc R
C4 C 0.1802(2) 0.67169(9) 1.0015(3) 0.0363(5) Uani 1 d .
C5 C 0.2026(2) 0.60590(9) 0.9511(2) 0.0337(5) Uani 1 d .
C6 C 0.1686(2) 0.56508(9) 1.0860(2) 0.0311(5) Uani 1 d .
H6A H 0.1915(2) 0.52306(9) 1.0677(2) 0.037 Uiso 1 calc R
C7 C 0.0265(2) 0.57071(8) 1.1032(2) 0.0307(5) Uani 1 d .
H7A H -0.0225(2) 0.55573(8) 1.0084(2) 0.037 Uiso 1 calc R
C8 C -0.0083(2) 0.63772(9) 1.1322(2) 0.0318(5) Uani 1 d .
C9 C -0.0739(2) 0.63414(9) 1.2809(2) 0.0344(5) Uani 1 d .
C10 C -0.1351(2) 0.67822(10) 1.3554(3) 0.0453(6) Uani 1 d .
H10A H -0.1362(2) 0.71774(10) 1.3189(3) 0.054 Uiso 1 calc R
C11 C -0.1958(2) 0.66309(11) 1.4866(3) 0.0549(7) Uani 1 d .
H11A H -0.2359(2) 0.69279(11) 1.5400(3) 0.066 Uiso 1 calc R
C12 C -0.1964(2) 0.60415(12) 1.5370(3) 0.0524(7) Uani 1 d .
H12A H -0.2379(2) 0.59443(12) 1.6239(3) 0.063 Uiso 1 calc R
C13 C -0.1363(2) 0.55901(11) 1.4609(3) 0.0436(6) Uani 1 d .
H13A H -0.1374(2) 0.51929(11) 1.4956(3) 0.052 Uiso 1 calc R
C14 C -0.0745(2) 0.57447(9) 1.3319(2) 0.0338(5) Uani 1 d .
C15 C 0.3452(2) 0.55359(11) 1.3170(3) 0.0434(6) Uani 1 d .
C16 C 0.4360(3) 0.58444(15) 1.4365(4) 0.0809(10) Uani 1 d .
H16A H 0.4963(3) 0.55566(15) 1.4818(4) 0.121 Uiso 1 calc R
H16B H 0.3904(3) 0.60136(15) 1.5170(4) 0.121 Uiso 1 calc R
H16C H 0.4792(3) 0.61601(15) 1.3870(4) 0.121 Uiso 1 calc R
C17 C 0.3679(2) 0.54255(11) 0.8769(3) 0.0587(7) Uani 1 d .
H17A H 0.4552(2) 0.54385(11) 0.8579(3) 0.088 Uiso 1 calc R
H17B H 0.3179(2) 0.52965(11) 0.7836(3) 0.088 Uiso 1 calc R
H17C H 0.3573(2) 0.51469(11) 0.9601(3) 0.088 Uiso 1 calc R
C18 C 0.1378(3) 0.62396(12) 0.6765(3) 0.0564(7) Uani 1 d .
H18A H 0.0764(3) 0.61137(12) 0.5935(3) 0.085 Uiso 1 calc R
H18B H 0.2210(3) 0.61552(12) 0.6482(3) 0.085 Uiso 1 calc R
H18C H 0.1294(3) 0.66648(12) 0.6938(3) 0.085 Uiso 1 calc R
C19 C -0.0929(2) 0.66712(9) 0.9988(3) 0.0379(5) Uani 1 d .
H19A H -0.0965(2) 0.71004(9) 1.0197(3) 0.045 Uiso 1 calc R
H19B H -0.0528(2) 0.66216(9) 0.9030(3) 0.045 Uiso 1 calc R
C20 C -0.2251(2) 0.64404(10) 0.9705(3) 0.0397(5) Uani 1 d .
C21 C -0.4291(2) 0.67169(14) 0.8546(4) 0.0715(9) Uani 1 d .
H21A H -0.4710(2) 0.66351(14) 0.9476(4) 0.086 Uiso 1 calc R
H21B H -0.4359(2) 0.63619(14) 0.7883(4) 0.086 Uiso 1 calc R
C22 C -0.4879(3) 0.7244(2) 0.7694(5) 0.0991(13) Uani 1 d .
H22A H -0.5754(3) 0.7162(2) 0.7391(5) 0.149 Uiso 1 calc R
H22B H -0.4456(3) 0.7320(2) 0.6778(5) 0.149 Uiso 1 calc R
H22C H -0.4806(3) 0.7592(2) 0.8363(5) 0.149 Uiso 1 calc R

loop_
_atom_type_symbol
_atom_type_description
_atom_type_scat_dispersion_real
_atom_type_scat_dispersion_imag
_atom_type_scat_source
C C 0.0033 0.0016 'International Tables Vol C Tables 4.2.6.8 and 6.1.1.4'
H H 0.0000 0.0000 'International Tables Vol C Tables 4.2.6.8 and 6.1.1.4'
N N 0.0061 0.0033 'International Tables Vol C Tables 4.2.6.8 and 6.1.1.4'
O O 0.0106 0.0060 'International Tables Vol C Tables 4.2.6.8 and 6.1.1.4'

loop_
_geom_angle_atom_site_label_1
_geom_angle_atom_site_label_2
_geom_angle_atom_site_label_3
_geom_angle
C5 O3 C17 115.2(2)
C5 O4 C18 115.5(2)
C20 O6 C21 117.1(2)
C14 N1 C7 109.9(2)
C2 C1 C15 124.8(2)
C2 C1 C6 114.1(2)
C15 C1 C6 121.0(2)
C1 C2 C3 115.0(2)
C2 C3 C4 101.7(2)
C2 C3 C8 111.1(2)
C4 C3 C8 108.9(2)
O1 C4 C3 123.8(2)
O1 C4 C5 123.9(2)
C3 C4 C5 112.3(2)
O3 C5 O4 112.2(2)
O3 C5 C6 113.9(2)
O4 C5 C6 107.2(2)
O3 C5 C4 107.1(2)
O4 C5 C4 109.4(2)
C6 C5 C4 106.8(2)
C1 C6 C7 109.3(2)
C1 C6 C5 105.5(2)
C7 C6 C5 109.3(2)
N1 C7 C6 111.2(2)
N1 C7 C8 105.6(2)
C6 C7 C8 110.2(2)
C9 C8 C19 111.5(2)
C9 C8 C7 102.8(2)
C19 C8 C7 114.7(2)
C9 C8 C3 113.0(2)
C19 C8 C3 106.7(2)
C7 C8 C3 108.1(2)
C10 C9 C14 121.0(2)
C10 C9 C8 129.5(2)
C14 C9 C8 109.3(2)
C9 C10 C11 119.1(2)
C12 C11 C10 119.9(2)
C11 C12 C13 121.4(2)
C14 C13 C12 118.4(2)
N1 C14 C13 128.3(2)
N1 C14 C9 111.5(2)
C13 C14 C9 120.2(2)
O2 C15 C1 120.2(2)
O2 C15 C16 120.8(2)
C1 C15 C16 118.9(2)
C20 C19 C8 116.7(2)
O5 C20 O6 124.0(2)
O5 C20 C19 126.9(2)
O6 C20 C19 109.1(2)
O6 C21 C22 107.0(2)

loop_
_geom_bond_atom_site_label_1
_geom_bond_atom_site_label_2
_geom_bond_distance
O1 C4 1.207(2)
O2 C15 1.208(3)
O3 C5 1.388(3)
O3 C17 1.440(3)
O4 C5 1.420(2)
O4 C18 1.445(3)
O5 C20 1.191(3)
O6 C20 1.341(3)
O6 C21 1.446(3)
N1 C14 1.383(3)
N1 C7 1.466(3)
C1 C2 1.324(3)
C1 C15 1.483(3)
C1 C6 1.512(3)
C2 C3 1.503(3)
C3 C4 1.526(3)
C3 C8 1.560(3)
C4 C5 1.547(3)
C5 C6 1.542(3)
C6 C7 1.540(3)
C7 C8 1.557(3)
C8 C9 1.518(3)
C8 C19 1.531(3)
C9 C10 1.368(3)
C9 C14 1.394(3)
C10 C11 1.395(3)
C11 C12 1.377(4)
C12 C13 1.386(3)
C13 C14 1.388(3)
C15 C16 1.502(4)
C19 C20 1.495(3)
C21 C22 1.484(4)
